data_7215231
loop_
_publ_author_name
'Li, Ming'
'Liu, Lu'
'Zhang, Lin'
'Lv, Xiaofeng'
'Ding, Jie'
'Hou, Hongwei'
'Fan, Yaoting'

_publ_section_title
;
 Novel coordination polymers of Zn(ii) and Cd(ii) tuned by different
 aromatic polycarboxylates: synthesis, structures and photocatalytic
 properties
;
_journal_issue 28
_journal_name_full CrystEngComm
_journal_page_first 6408
_journal_paper_doi 10.1039/c4ce00093e
_journal_volume 16
_journal_year 2014
_chemical_formula_moiety 'C56 H46 N8 O12 Zn3, 6(O)'
_chemical_formula_sum 'C56 H58 N8 O18 Zn3'
_chemical_formula_weight 1327.21
_chemical_name_systematic
;
 ?
;
_space_group_IT_number 2
_symmetry_cell_setting triclinic
_symmetry_space_group_name_Hall '-P 1'
_symmetry_space_group_name_H-M 'P -1'
_atom_sites_solution_hydrogens geom
_atom_sites_solution_primary direct
_atom_sites_solution_secondary difmap
_audit_creation_method SHELXL-97
_cell_angle_alpha 61.88(3)
_cell_angle_beta 83.98(3)
_cell_angle_gamma 86.35(3)
_cell_formula_units_Z 2
_cell_length_a 9.4806(19)
_cell_length_b 18.127(4)
_cell_length_c 18.693(4)
_cell_measurement_temperature 293(2)
_cell_volume 2817.3(13)
_computing_cell_refinement 'Bruker XSCANS'
_computing_data_collection 'Bruker XSCANS'
_computing_data_reduction 'Bruker SHELXTL'
_computing_molecular_graphics 'Bruker SHELXTL'
_computing_publication_material 'Bruker SHELXTL'
_computing_structure_refinement 'SHELXL-97 (Sheldrick, 1997)'
_computing_structure_solution 'SHELXS-97 (Sheldrick, 1990)'
_diffrn_ambient_temperature 293(2)
_diffrn_measured_fraction_theta_full 0.998
_diffrn_measured_fraction_theta_max 0.998
_diffrn_measurement_device_type 'Bruker P4'
_diffrn_measurement_method '\w scans'
_diffrn_radiation_monochromator graphite
_diffrn_radiation_source 'fine-focus sealed tube'
_diffrn_radiation_type MoK\a
_diffrn_radiation_wavelength 0.71073
_diffrn_reflns_av_R_equivalents 0.0528
_diffrn_reflns_av_sigmaI/netI 0.0656
_diffrn_reflns_limit_h_max 10
_diffrn_reflns_limit_h_min -11
_diffrn_reflns_limit_k_max 21
_diffrn_reflns_limit_k_min -21
_diffrn_reflns_limit_l_max 22
_diffrn_reflns_limit_l_min -22
_diffrn_reflns_number 29863
_diffrn_reflns_theta_full 25.50
_diffrn_reflns_theta_max 25.50
_diffrn_reflns_theta_min 2.15
_exptl_absorpt_coefficient_mu 1.349
_exptl_absorpt_correction_T_max 0.7557
_exptl_absorpt_correction_T_min 0.6570
_exptl_absorpt_correction_type none
_exptl_crystal_density_diffrn 1.565
_exptl_crystal_density_method 'not measured'
_exptl_crystal_F_000 1368
_exptl_crystal_size_max 0.34
_exptl_crystal_size_mid 0.24
_exptl_crystal_size_min 0.22
_refine_diff_density_max 1.349
_refine_diff_density_min -0.644
_refine_diff_density_rms 0.092
_refine_ls_extinction_method none
_refine_ls_goodness_of_fit_ref 1.032
_refine_ls_hydrogen_treatment mixed
_refine_ls_matrix_type full
_refine_ls_number_parameters 770
_refine_ls_number_reflns 10472
_refine_ls_number_restraints 0
_refine_ls_restrained_S_all 1.032
_refine_ls_R_factor_all 0.0782
_refine_ls_R_factor_gt 0.0643
_refine_ls_shift/su_max 0.009
_refine_ls_shift/su_mean 0.000
_refine_ls_structure_factor_coef Fsqd
_refine_ls_weighting_details 'calc w=1/[\s^2^(Fo^2^)+(0.1400P)^2^+0.0000P] where P=(Fo^2^+2Fc^2^)/3'
_refine_ls_weighting_scheme calc
_refine_ls_wR_factor_gt 0.1982
_refine_ls_wR_factor_ref 0.2129
_reflns_number_gt 8812
_reflns_number_total 10472
_reflns_threshold_expression >2sigma(I)
_cod_data_source_file c4ce00093e2.cif
_cod_data_source_block a
_cod_depositor_comments 'Adding full bibliography for 7215230--7215235.cif.'
_cod_original_cell_volume 2817.3(10)
_cod_original_sg_symbol_H-M P-1
_cod_database_code 7215231

loop_
_symmetry_equiv_pos_as_xyz
'x, y, z'
'-x, -y, -z'

loop_
_atom_site_label
_atom_site_type_symbol
_atom_site_fract_x
_atom_site_fract_y
_atom_site_fract_z
_atom_site_U_iso_or_equiv
_atom_site_adp_type
_atom_site_occupancy
_atom_site_symmetry_multiplicity
_atom_site_calc_flag
_atom_site_refinement_flags
Zn1 Zn 0.35643(6) 0.92813(3) -0.12946(3) 0.02458(18) Uani 1 1 d .
Zn2 Zn 0.65832(6) 0.91931(3) 0.35752(3) 0.02564(18) Uani 1 1 d .
Zn3 Zn 0.48901(6) 0.49966(3) 0.25516(3) 0.03036(19) Uani 1 1 d .
O1 O 0.3575(4) 0.5455(2) 0.3104(2) 0.0405(9) Uani 1 1 d .
O2 O 0.2797(7) 0.6102(3) 0.3800(3) 0.089(2) Uani 1 1 d .
O3 O 0.3384(5) 0.7794(3) 0.0037(2) 0.0550(12) Uani 1 1 d .
O4 O 0.4279(4) 0.9007(2) -0.0268(2) 0.0388(9) Uani 1 1 d .
O5 O 0.6286(4) 0.9481(2) 0.1783(2) 0.0389(9) Uani 1 1 d .
O6 O 0.5819(4) 0.8584(2) 0.3092(2) 0.0371(9) Uani 1 1 d .
O7 O 0.6405(4) 0.5493(2) -0.2162(2) 0.0355(8) Uani 1 1 d .
O8 O 0.6633(5) 0.5955(2) -0.1274(2) 0.0545(12) Uani 1 1 d .
O9 O 0.5701(4) 0.8997(2) -0.5351(2) 0.0404(9) Uani 1 1 d .
O10 O 0.6695(5) 0.7789(3) -0.5092(2) 0.0566(12) Uani 1 1 d .
O11 O 0.4139(5) 0.9629(2) -0.3086(2) 0.0440(10) Uani 1 1 d .
O12 O 0.4861(4) 0.8804(2) -0.1867(2) 0.0311(8) Uani 1 1 d .
N1 N -0.3890(5) 0.5881(3) 0.1664(2) 0.0313(10) Uani 1 1 d .
N2 N -0.3075(5) 0.6928(3) 0.0497(3) 0.0394(11) Uani 1 1 d .
N3 N -0.0373(5) 0.8625(3) -0.1584(3) 0.0357(10) Uani 1 1 d .
N4 N 0.1547(4) 0.9113(3) -0.1393(3) 0.0310(10) Uani 1 1 d .
N5 N 0.8682(4) 0.9282(3) 0.3510(3) 0.0315(10) Uani 1 1 d .
N6 N 1.0964(5) 0.8961(3) 0.3580(3) 0.0372(10) Uani 1 1 d .
N7 N 1.2490(5) 0.6635(3) 0.5670(3) 0.0334(10) Uani 1 1 d .
N8 N 1.3743(5) 0.5842(3) 0.6713(3) 0.0328(10) Uani 1 1 d .
C1 C 0.1850(7) 0.7848(4) -0.1604(4) 0.0516(16) Uani 1 1 d .
H1A H 0.1910 0.7951 -0.2159 0.077 Uiso 1 1 calc R
H1B H 0.1389 0.7326 -0.1259 0.077 Uiso 1 1 calc R
H1C H 0.2788 0.7824 -0.1443 0.077 Uiso 1 1 calc R
C2 C 0.1023(5) 0.8532(3) -0.1527(3) 0.0312(11) Uani 1 1 d .
C3 C 0.0403(5) 0.9595(3) -0.1327(3) 0.0342(12) Uani 1 1 d .
C4 C 0.0328(7) 1.0243(4) -0.1130(4) 0.0539(17) Uani 1 1 d .
H4 H 0.1142 1.0446 -0.1050 0.065 Uiso 1 1 calc R
C5 C -0.0972(8) 1.0573(4) -0.1056(6) 0.074(2) Uani 1 1 d .
H5 H -0.1055 1.0998 -0.0908 0.089 Uiso 1 1 calc R
C6 C -0.2208(8) 1.0277(5) -0.1204(6) 0.084(3) Uani 1 1 d .
H6 H -0.3080 1.0528 -0.1165 0.101 Uiso 1 1 calc R
C7 C -0.2165(7) 0.9637(4) -0.1401(4) 0.060(2) Uani 1 1 d .
H7 H -0.2974 0.9443 -0.1496 0.072 Uiso 1 1 calc R
C8 C -0.0811(6) 0.9298(3) -0.1450(3) 0.0367(12) Uani 1 1 d .
C9 C -0.1318(6) 0.8061(4) -0.1671(3) 0.0436(14) Uani 1 1 d .
H9A H -0.0835 0.7860 -0.2031 0.052 Uiso 1 1 calc R
H9B H -0.2160 0.8371 -0.1917 0.052 Uiso 1 1 calc R
C10 C -0.1760(6) 0.7309(4) -0.0846(3) 0.0399(13) Uani 1 1 d .
H10A H -0.2092 0.6867 -0.0936 0.048 Uiso 1 1 calc R
H10B H -0.0941 0.7095 -0.0531 0.048 Uiso 1 1 calc R
C11 C -0.2903(6) 0.7544(4) -0.0375(3) 0.0410(13) Uani 1 1 d .
H11A H -0.2689 0.8083 -0.0424 0.049 Uiso 1 1 calc R
H11B H -0.3793 0.7603 -0.0611 0.049 Uiso 1 1 calc R
C12 C -0.0842(9) 0.7342(5) 0.1773(5) 0.072(2) Uani 1 1 d .
H12 H -0.0142 0.7685 0.1763 0.086 Uiso 1 1 calc R
C13 C -0.1329(8) 0.7477(4) 0.1057(4) 0.0577(18) Uani 1 1 d .
H13 H -0.0980 0.7910 0.0562 0.069 Uiso 1 1 calc R
C14 C -0.2346(6) 0.6955(4) 0.1089(3) 0.0423(14) Uani 1 1 d .
C15 C -0.2367(7) 0.6158(4) 0.2551(4) 0.0473(15) Uani 1 1 d .
H15 H -0.2689 0.5710 0.3042 0.057 Uiso 1 1 calc R
C16 C -0.1386(8) 0.6687(5) 0.2534(4) 0.066(2) Uani 1 1 d .
H16 H -0.1074 0.6620 0.3017 0.079 Uiso 1 1 calc R
C17 C -0.2883(6) 0.6295(3) 0.1824(3) 0.0396(13) Uani 1 1 d .
C18 C -0.3968(6) 0.6273(3) 0.0855(3) 0.0338(12) Uani 1 1 d .
C19 C -0.4923(7) 0.6051(4) 0.0414(3) 0.0454(15) Uani 1 1 d .
H19A H -0.5603 0.6496 0.0173 0.068 Uiso 1 1 calc R
H19B H -0.5409 0.5546 0.0787 0.068 Uiso 1 1 calc R
H19C H -0.4378 0.5967 -0.0005 0.068 Uiso 1 1 calc R
C20 C 0.3957(6) 0.8255(3) 0.0233(3) 0.0328(12) Uani 1 1 d .
C21 C 0.4267(5) 0.7948(3) 0.1103(3) 0.0271(10) Uani 1 1 d .
C22 C 0.5014(5) 0.8447(3) 0.1306(3) 0.0268(10) Uani 1 1 d .
H22 H 0.5395 0.8946 0.0898 0.032 Uiso 1 1 calc R
C23 C 0.5197(5) 0.8204(3) 0.2123(3) 0.0244(10) Uani 1 1 d .
C24 C 0.5833(5) 0.8800(3) 0.2339(3) 0.0273(10) Uani 1 1 d .
C25 C 0.4674(5) 0.7447(3) 0.2724(3) 0.0283(11) Uani 1 1 d .
H25 H 0.4787 0.7285 0.3267 0.034 Uiso 1 1 calc R
C26 C 0.3976(5) 0.6920(3) 0.2523(3) 0.0261(10) Uani 1 1 d .
C27 C 0.3767(5) 0.7179(3) 0.1714(3) 0.0303(11) Uani 1 1 d .
H27 H 0.3289 0.6836 0.1579 0.036 Uiso 1 1 calc R
C28 C 0.3409(6) 0.6103(3) 0.3192(3) 0.0334(12) Uani 1 1 d .
C29 C 0.6347(6) 0.6058(3) -0.1930(3) 0.0311(11) Uani 1 1 d .
C30 C 0.6114(5) 0.7179(3) -0.3393(3) 0.0286(11) Uani 1 1 d .
H30 H 0.6429 0.6788 -0.3565 0.034 Uiso 1 1 calc R
C31 C 0.5955(5) 0.6946(3) -0.2566(3) 0.0268(10) Uani 1 1 d .
C32 C 0.5514(5) 0.7531(3) -0.2307(3) 0.0289(11) Uani 1 1 d .
H32 H 0.5430 0.7375 -0.1754 0.035 Uiso 1 1 calc R
C33 C 0.5197(5) 0.8348(3) -0.2867(3) 0.0251(10) Uani 1 1 d .
C34 C 0.5325(5) 0.8577(3) -0.3704(3) 0.0284(11) Uani 1 1 d .
H34 H 0.5087 0.9119 -0.4081 0.034 Uiso 1 1 calc R
C35 C 0.5804(5) 0.7999(3) -0.3966(3) 0.0286(11) Uani 1 1 d .
C36 C 0.6096(6) 0.8261(3) -0.4858(3) 0.0360(12) Uani 1 1 d .
C37 C 0.4709(5) 0.8977(3) -0.2592(3) 0.0237(10) Uani 1 1 d .
C38 C 1.4784(6) 0.6059(4) 0.5342(3) 0.0430(14) Uani 1 1 d .
H38A H 1.5312 0.6564 0.5032 0.065 Uiso 1 1 calc R
H38B H 1.4329 0.5931 0.4980 0.065 Uiso 1 1 calc R
H38C H 1.5417 0.5608 0.5645 0.065 Uiso 1 1 calc R
C39 C 1.3686(5) 0.6176(3) 0.5917(3) 0.0296(11) Uani 1 1 d .
C40 C 1.2501(6) 0.6095(3) 0.7015(3) 0.0353(12) Uani 1 1 d .
C41 C 1.1993(7) 0.5914(4) 0.7809(4) 0.0467(15) Uani 1 1 d .
H41 H 1.2509 0.5578 0.8250 0.056 Uiso 1 1 calc R
C42 C 1.0714(7) 0.6251(4) 0.7906(4) 0.0540(17) Uani 1 1 d .
H42 H 1.0372 0.6161 0.8425 0.065 Uiso 1 1 calc R
C43 C 0.9900(7) 0.6724(4) 0.7262(4) 0.0512(16) Uani 1 1 d .
H43 H 0.9012 0.6921 0.7363 0.061 Uiso 1 1 calc R
C44 C 1.0374(6) 0.6907(4) 0.6480(4) 0.0457(14) Uani 1 1 d .
H44 H 0.9832 0.7230 0.6047 0.055 Uiso 1 1 calc R
C45 C 1.1716(6) 0.6585(3) 0.6362(3) 0.0348(12) Uani 1 1 d .
C46 C 1.2090(6) 0.7138(3) 0.4837(3) 0.0385(13) Uani 1 1 d .
H46A H 1.1070 0.7225 0.4846 0.046 Uiso 1 1 calc R
H46B H 1.2356 0.6840 0.4526 0.046 Uiso 1 1 calc R
C47 C 1.2345(6) 0.8549(4) 0.3575(3) 0.0461(15) Uani 1 1 d .
H47A H 1.3054 0.8974 0.3272 0.055 Uiso 1 1 calc R
H47B H 1.2297 0.8220 0.3293 0.055 Uiso 1 1 calc R
C48 C 1.2815(6) 0.7979(3) 0.4428(3) 0.0390(13) Uani 1 1 d .
H48A H 1.3834 0.7889 0.4390 0.047 Uiso 1 1 calc R
H48B H 1.2603 0.8256 0.4763 0.047 Uiso 1 1 calc R
C49 C 0.9466(7) 0.8100(4) 0.3246(4) 0.0535(16) Uani 1 1 d .
H49A H 0.8604 0.7817 0.3534 0.080 Uiso 1 1 calc R
H49B H 1.0248 0.7708 0.3399 0.080 Uiso 1 1 calc R
H49C H 0.9395 0.8337 0.2671 0.080 Uiso 1 1 calc R
C50 C 0.9694(6) 0.8763(3) 0.3450(3) 0.0340(12) Uani 1 1 d .
C51 C 0.9325(5) 0.9839(3) 0.3689(3) 0.0306(11) Uani 1 1 d .
C52 C 0.8759(7) 1.0486(4) 0.3822(4) 0.0453(14) Uani 1 1 d .
H52 H 0.7792 1.0609 0.3815 0.054 Uiso 1 1 calc R
C53 C 0.9700(8) 1.0946(4) 0.3968(5) 0.0623(19) Uani 1 1 d .
H53 H 0.9360 1.1398 0.4046 0.075 Uiso 1 1 calc R
C54 C 1.1151(8) 1.0744(5) 0.4000(5) 0.067(2) Uani 1 1 d .
H54 H 1.1748 1.1065 0.4103 0.081 Uiso 1 1 calc R
C55 C 1.1713(7) 1.0096(4) 0.3887(4) 0.0533(17) Uani 1 1 d .
H55 H 1.2677 0.9964 0.3911 0.064 Uiso 1 1 calc R
C56 C 1.0768(6) 0.9639(4) 0.3730(3) 0.0375(12) Uani 1 1 d .
O13 O 0.2035(7) 0.4739(4) 0.5368(4) 0.099(2) Uani 1 1 d .
O14 O 0.1369(7) 0.3491(4) 0.4959(4) 0.102(2) Uani 1 1 d .
O15 O 0.8209(15) 0.4774(7) 0.0068(5) 0.210(6) Uani 1 1 d .
O16 O 0.1077(8) 0.5537(5) 0.1915(6) 0.131(3) Uani 1 1 d .
O17 O 0.1184(10) 0.6619(7) 0.0306(6) 0.176(4) Uani 1 1 d .
O18 O 0.0257(9) 0.4894(5) 0.3748(5) 0.128(3) Uani 1 1 d .

loop_
_atom_site_aniso_label
_atom_site_aniso_U_11
_atom_site_aniso_U_22
_atom_site_aniso_U_33
_atom_site_aniso_U_23
_atom_site_aniso_U_13
_atom_site_aniso_U_12
Zn1 0.0293(3) 0.0254(3) 0.0218(3) -0.0128(2) -0.0034(2) -0.0028(2)
Zn2 0.0317(3) 0.0267(3) 0.0228(3) -0.0147(3) -0.0057(2) 0.0008(2)
Zn3 0.0415(4) 0.0235(3) 0.0256(3) -0.0106(3) -0.0042(3) -0.0024(3)
O1 0.055(2) 0.0269(19) 0.040(2) -0.0182(17) 0.0127(18) -0.0112(17)
O2 0.167(6) 0.048(3) 0.055(3) -0.034(3) 0.057(4) -0.046(3)
O3 0.089(3) 0.047(3) 0.037(2) -0.022(2) -0.021(2) -0.010(2)
O4 0.058(2) 0.037(2) 0.0212(18) -0.0118(17) -0.0104(17) -0.0024(18)
O5 0.055(2) 0.029(2) 0.033(2) -0.0154(17) 0.0047(17) -0.0120(17)
O6 0.055(2) 0.035(2) 0.0272(19) -0.0173(16) -0.0090(17) -0.0086(17)
O7 0.047(2) 0.0259(18) 0.039(2) -0.0180(16) -0.0104(17) 0.0027(16)
O8 0.103(4) 0.033(2) 0.034(2) -0.0177(18) -0.021(2) 0.004(2)
O9 0.057(3) 0.036(2) 0.0219(18) -0.0097(16) 0.0001(17) 0.0035(18)
O10 0.099(4) 0.043(2) 0.029(2) -0.0206(19) 0.005(2) 0.010(2)
O11 0.073(3) 0.0249(19) 0.030(2) -0.0102(16) -0.0169(19) 0.0192(19)
O12 0.039(2) 0.0329(19) 0.0255(18) -0.0173(16) -0.0057(15) 0.0067(15)
N1 0.042(3) 0.027(2) 0.024(2) -0.0100(18) -0.0030(18) -0.0074(19)
N2 0.049(3) 0.033(2) 0.032(2) -0.013(2) 0.005(2) -0.010(2)
N3 0.033(2) 0.037(3) 0.033(2) -0.012(2) -0.0026(19) -0.010(2)
N4 0.031(2) 0.029(2) 0.034(2) -0.0168(19) 0.0013(18) -0.0025(18)
N5 0.036(2) 0.030(2) 0.031(2) -0.0168(19) -0.0080(19) 0.0058(19)
N6 0.033(2) 0.036(3) 0.036(3) -0.011(2) -0.0055(19) 0.0043(19)
N7 0.034(2) 0.035(2) 0.030(2) -0.015(2) -0.0077(19) 0.0013(19)
N8 0.038(2) 0.030(2) 0.027(2) -0.0104(19) -0.0043(18) -0.0023(19)
C1 0.045(4) 0.045(4) 0.080(5) -0.044(4) 0.012(3) -0.012(3)
C2 0.029(3) 0.033(3) 0.031(3) -0.015(2) 0.006(2) -0.012(2)
C3 0.028(3) 0.029(3) 0.038(3) -0.010(2) 0.002(2) 0.000(2)
C4 0.053(4) 0.035(3) 0.070(4) -0.024(3) 0.018(3) -0.011(3)
C5 0.058(5) 0.040(4) 0.119(7) -0.038(4) 0.018(4) 0.006(3)
C6 0.041(4) 0.046(4) 0.135(8) -0.023(5) 0.013(4) 0.012(3)
C7 0.037(3) 0.041(4) 0.076(5) -0.006(3) -0.008(3) 0.002(3)
C8 0.027(3) 0.034(3) 0.036(3) -0.004(2) -0.004(2) -0.001(2)
C9 0.043(3) 0.060(4) 0.033(3) -0.024(3) 0.000(2) -0.021(3)
C10 0.044(3) 0.040(3) 0.039(3) -0.021(3) 0.002(2) -0.014(3)
C11 0.047(3) 0.038(3) 0.033(3) -0.013(2) 0.005(2) -0.007(3)
C12 0.087(6) 0.068(5) 0.071(5) -0.035(4) -0.015(4) -0.034(4)
C13 0.068(5) 0.048(4) 0.061(4) -0.027(3) -0.001(4) -0.021(3)
C14 0.047(3) 0.038(3) 0.040(3) -0.017(3) 0.001(3) -0.010(3)
C15 0.061(4) 0.042(3) 0.040(3) -0.018(3) -0.007(3) -0.009(3)
C16 0.083(5) 0.056(4) 0.058(4) -0.021(4) -0.025(4) -0.016(4)
C17 0.049(3) 0.034(3) 0.038(3) -0.019(3) -0.004(3) -0.002(2)
C18 0.040(3) 0.031(3) 0.030(3) -0.015(2) 0.001(2) -0.006(2)
C19 0.060(4) 0.045(3) 0.036(3) -0.022(3) -0.002(3) -0.013(3)
C20 0.036(3) 0.037(3) 0.028(3) -0.017(2) -0.007(2) 0.008(2)
C21 0.035(3) 0.027(3) 0.022(2) -0.014(2) -0.004(2) 0.003(2)
C22 0.029(3) 0.022(2) 0.025(2) -0.007(2) -0.007(2) 0.0051(19)
C23 0.030(3) 0.019(2) 0.026(2) -0.011(2) -0.0056(19) 0.0024(19)
C24 0.028(3) 0.025(2) 0.027(3) -0.012(2) 0.000(2) -0.001(2)
C25 0.044(3) 0.025(2) 0.017(2) -0.010(2) -0.006(2) 0.003(2)
C26 0.035(3) 0.022(2) 0.023(2) -0.012(2) -0.001(2) -0.002(2)
C27 0.034(3) 0.030(3) 0.032(3) -0.019(2) -0.005(2) 0.000(2)
C28 0.050(3) 0.030(3) 0.029(3) -0.021(2) 0.000(2) -0.004(2)
C29 0.039(3) 0.025(3) 0.025(3) -0.008(2) 0.002(2) -0.006(2)
C30 0.036(3) 0.028(3) 0.024(3) -0.014(2) -0.003(2) 0.000(2)
C31 0.034(3) 0.021(2) 0.025(2) -0.010(2) -0.004(2) 0.000(2)
C32 0.029(3) 0.035(3) 0.020(2) -0.009(2) -0.0071(19) 0.000(2)
C33 0.029(3) 0.023(2) 0.024(2) -0.012(2) -0.0069(19) 0.0040(19)
C34 0.031(3) 0.027(3) 0.022(2) -0.006(2) -0.003(2) -0.006(2)
C35 0.036(3) 0.029(3) 0.022(2) -0.012(2) -0.004(2) -0.006(2)
C36 0.046(3) 0.036(3) 0.028(3) -0.016(2) 0.001(2) -0.008(2)
C37 0.025(2) 0.023(2) 0.026(2) -0.015(2) 0.0001(19) -0.0016(19)
C38 0.048(3) 0.046(3) 0.033(3) -0.018(3) -0.002(3) 0.007(3)
C39 0.033(3) 0.029(3) 0.025(3) -0.010(2) -0.003(2) -0.003(2)
C40 0.042(3) 0.028(3) 0.036(3) -0.016(2) 0.002(2) -0.004(2)
C41 0.062(4) 0.046(4) 0.033(3) -0.020(3) 0.002(3) -0.002(3)
C42 0.065(4) 0.060(4) 0.047(4) -0.036(3) 0.012(3) -0.009(3)
C43 0.045(4) 0.059(4) 0.062(4) -0.040(4) 0.002(3) -0.001(3)
C44 0.038(3) 0.045(3) 0.054(4) -0.023(3) -0.005(3) 0.004(3)
C45 0.043(3) 0.026(3) 0.035(3) -0.013(2) -0.007(2) 0.001(2)
C46 0.041(3) 0.041(3) 0.032(3) -0.015(3) -0.015(2) 0.008(2)
C47 0.034(3) 0.055(4) 0.036(3) -0.011(3) -0.002(2) 0.007(3)
C48 0.032(3) 0.037(3) 0.044(3) -0.016(3) -0.010(2) 0.002(2)
C49 0.064(4) 0.048(4) 0.063(4) -0.037(3) -0.014(3) 0.009(3)
C50 0.040(3) 0.034(3) 0.024(3) -0.011(2) -0.006(2) 0.006(2)
C51 0.031(3) 0.030(3) 0.031(3) -0.014(2) -0.005(2) 0.000(2)
C52 0.046(3) 0.041(3) 0.061(4) -0.032(3) -0.012(3) 0.002(3)
C53 0.072(5) 0.046(4) 0.082(5) -0.039(4) -0.014(4) -0.003(3)
C54 0.061(5) 0.061(5) 0.090(6) -0.039(4) -0.015(4) -0.022(4)
C55 0.043(4) 0.059(4) 0.053(4) -0.019(3) -0.003(3) -0.021(3)
C56 0.036(3) 0.035(3) 0.034(3) -0.010(2) -0.002(2) -0.005(2)
O13 0.110(5) 0.092(5) 0.073(4) -0.021(3) -0.002(4) -0.019(4)
O14 0.085(4) 0.073(4) 0.125(5) -0.027(4) -0.012(4) 0.002(3)
O15 0.353(16) 0.140(9) 0.115(7) -0.018(6) -0.132(9) -0.021(9)
O16 0.092(5) 0.105(6) 0.190(8) -0.063(6) -0.033(5) 0.026(4)
O17 0.146(8) 0.192(11) 0.151(8) -0.049(8) -0.023(7) 0.022(7)
O18 0.140(7) 0.106(6) 0.125(6) -0.038(5) -0.036(5) -0.005(5)

loop_
_atom_type_symbol
_atom_type_description
_atom_type_scat_dispersion_real
_atom_type_scat_dispersion_imag
_atom_type_scat_source
C C 0.0033 0.0016 'International Tables Vol C Tables 4.2.6.8 and 6.1.1.4'
H H 0.0000 0.0000 'International Tables Vol C Tables 4.2.6.8 and 6.1.1.4'
N N 0.0061 0.0033 'International Tables Vol C Tables 4.2.6.8 and 6.1.1.4'
O O 0.0106 0.0060 'International Tables Vol C Tables 4.2.6.8 and 6.1.1.4'
Zn Zn 0.2839 1.4301 'International Tables Vol C Tables 4.2.6.8 and 6.1.1.4'

loop_
_geom_angle_atom_site_label_1
_geom_angle_atom_site_label_2
_geom_angle_atom_site_label_3
_geom_angle
_geom_angle_site_symmetry_1
_geom_angle_site_symmetry_3
O4 Zn1 O12 108.85(16) . .
O4 Zn1 O5 97.08(16) . 2_675
O12 Zn1 O5 112.74(15) . 2_675
O4 Zn1 N4 122.74(17) . .
O12 Zn1 N4 110.70(16) . .
O5 Zn1 N4 103.79(17) 2_675 .
O6 Zn2 O9 116.67(17) . 1_556
O6 Zn2 O11 111.03(17) . 2_675
O9 Zn2 O11 90.17(16) 1_556 2_675
O6 Zn2 N5 118.57(17) . .
O9 Zn2 N5 111.16(18) 1_556 .
O11 Zn2 N5 104.86(18) 2_675 .
O1 Zn3 O7 100.93(16) . 2_665
O1 Zn3 N1 111.56(16) . 1_655
O7 Zn3 N1 113.71(16) 2_665 1_655
O1 Zn3 N8 112.93(18) . 2_766
O7 Zn3 N8 113.08(16) 2_665 2_766
N1 Zn3 N8 104.91(18) 1_655 2_766
C28 O1 Zn3 139.2(4) . .
C20 O4 Zn1 108.4(3) . .
C24 O5 Zn1 150.7(3) . 2_675
C24 O6 Zn2 127.1(3) . .
C29 O7 Zn3 137.0(4) . 2_665
C36 O9 Zn2 105.1(3) . 1_554
C37 O11 Zn2 158.2(4) . 2_675
C37 O12 Zn1 120.8(3) . .
C18 N1 C17 106.8(4) . .
C18 N1 Zn3 130.4(4) . 1_455
C17 N1 Zn3 122.1(3) . 1_455
C18 N2 C14 109.0(4) . .
C18 N2 C11 127.1(5) . .
C14 N2 C11 123.8(5) . .
C2 N3 C8 107.3(4) . .
C2 N3 C9 126.8(5) . .
C8 N3 C9 125.5(5) . .
C2 N4 C3 106.1(4) . .
C2 N4 Zn1 128.4(4) . .
C3 N4 Zn1 125.5(3) . .
C50 N5 C51 107.3(4) . .
C50 N5 Zn2 128.9(4) . .
C51 N5 Zn2 122.7(3) . .
C50 N6 C56 108.5(5) . .
C50 N6 C47 128.0(5) . .
C56 N6 C47 123.5(5) . .
C39 N7 C45 106.7(4) . .
C39 N7 C46 128.0(4) . .
C45 N7 C46 125.2(4) . .
C39 N8 C40 106.5(4) . .
C39 N8 Zn3 130.8(4) . 2_766
C40 N8 Zn3 122.2(3) . 2_766
C2 C1 H1A 109.5 . .
C2 C1 H1B 109.5 . .
H1A C1 H1B 109.5 . .
C2 C1 H1C 109.5 . .
H1A C1 H1C 109.5 . .
H1B C1 H1C 109.5 . .
N4 C2 N3 112.0(5) . .
N4 C2 C1 125.6(5) . .
N3 C2 C1 122.4(5) . .
N4 C3 C8 108.6(5) . .
N4 C3 C4 130.5(5) . .
C8 C3 C4 120.9(5) . .
C5 C4 C3 117.8(7) . .
C5 C4 H4 121.1 . .
C3 C4 H4 121.1 . .
C4 C5 C6 120.8(7) . .
C4 C5 H5 119.6 . .
C6 C5 H5 119.6 . .
C7 C6 C5 122.6(6) . .
C7 C6 H6 118.7 . .
C5 C6 H6 118.7 . .
C6 C7 C8 114.9(7) . .
C6 C7 H7 122.5 . .
C8 C7 H7 122.5 . .
C3 C8 N3 105.9(5) . .
C3 C8 C7 123.0(6) . .
N3 C8 C7 131.0(6) . .
N3 C9 C10 111.9(4) . .
N3 C9 H9A 109.2 . .
C10 C9 H9A 109.2 . .
N3 C9 H9B 109.2 . .
C10 C9 H9B 109.2 . .
H9A C9 H9B 107.9 . .
C11 C10 C9 111.6(5) . .
C11 C10 H10A 109.3 . .
C9 C10 H10A 109.3 . .
C11 C10 H10B 109.3 . .
C9 C10 H10B 109.3 . .
H10A C10 H10B 108.0 . .
N2 C11 C10 113.3(5) . .
N2 C11 H11A 108.9 . .
C10 C11 H11A 108.9 . .
N2 C11 H11B 108.9 . .
C10 C11 H11B 108.9 . .
H11A C11 H11B 107.7 . .
C13 C12 C16 121.3(6) . .
C13 C12 H12 119.3 . .
C16 C12 H12 119.3 . .
C12 C13 C14 118.1(7) . .
C12 C13 H13 121.0 . .
C14 C13 H13 121.0 . .
C13 C14 N2 132.8(6) . .
C13 C14 C17 122.2(6) . .
N2 C14 C17 105.0(5) . .
C16 C15 C17 119.4(6) . .
C16 C15 H15 120.3 . .
C17 C15 H15 120.3 . .
C15 C16 C12 119.6(6) . .
C15 C16 H16 120.2 . .
C12 C16 H16 120.2 . .
N1 C17 C15 131.7(5) . .
N1 C17 C14 109.0(5) . .
C15 C17 C14 119.3(5) . .
N1 C18 N2 110.2(5) . .
N1 C18 C19 125.5(5) . .
N2 C18 C19 124.3(5) . .
C18 C19 H19A 109.5 . .
C18 C19 H19B 109.5 . .
H19A C19 H19B 109.5 . .
C18 C19 H19C 109.5 . .
H19A C19 H19C 109.5 . .
H19B C19 H19C 109.5 . .
O3 C20 O4 122.8(5) . .
O3 C20 C21 120.3(5) . .
O4 C20 C21 116.9(5) . .
C22 C21 C27 119.4(4) . .
C22 C21 C20 119.8(4) . .
C27 C21 C20 120.7(5) . .
C21 C22 C23 120.5(4) . .
C21 C22 H22 119.8 . .
C23 C22 H22 119.8 . .
C25 C23 C22 119.5(4) . .
C25 C23 C24 120.6(4) . .
C22 C23 C24 119.7(4) . .
O5 C24 O6 124.3(5) . .
O5 C24 C23 119.1(4) . .
O6 C24 C23 116.6(4) . .
C23 C25 C26 120.5(4) . .
C23 C25 H25 119.7 . .
C26 C25 H25 119.7 . .
C27 C26 C25 119.4(4) . .
C27 C26 C28 121.3(4) . .
C25 C26 C28 119.3(4) . .
C26 C27 C21 120.7(5) . .
C26 C27 H27 119.7 . .
C21 C27 H27 119.7 . .
O2 C28 O1 122.8(5) . .
O2 C28 C26 117.8(5) . .
O1 C28 C26 119.4(4) . .
O8 C29 O7 125.6(5) . .
O8 C29 C31 118.2(5) . .
O7 C29 C31 116.1(4) . .
C31 C30 C35 120.3(5) . .
C31 C30 H30 119.8 . .
C35 C30 H30 119.8 . .
C32 C31 C30 120.1(4) . .
C32 C31 C29 118.8(4) . .
C30 C31 C29 121.1(4) . .
C31 C32 C33 120.4(4) . .
C31 C32 H32 119.8 . .
C33 C32 H32 119.8 . .
C32 C33 C34 119.3(5) . .
C32 C33 C37 120.7(4) . .
C34 C33 C37 120.0(4) . .
C35 C34 C33 120.3(5) . .
C35 C34 H34 119.8 . .
C33 C34 H34 119.8 . .
C34 C35 C30 119.5(4) . .
C34 C35 C36 120.7(5) . .
C30 C35 C36 119.7(5) . .
O10 C36 O9 122.1(5) . .
O10 C36 C35 121.1(5) . .
O9 C36 C35 116.7(5) . .
O11 C37 O12 124.2(4) . .
O11 C37 C33 117.6(4) . .
O12 C37 C33 118.2(4) . .
C39 C38 H38A 109.5 . .
C39 C38 H38B 109.5 . .
H38A C38 H38B 109.5 . .
C39 C38 H38C 109.5 . .
H38A C38 H38C 109.5 . .
H38B C38 H38C 109.5 . .
N8 C39 N7 112.1(4) . .
N8 C39 C38 125.3(5) . .
N7 C39 C38 122.6(4) . .
C45 C40 N8 107.7(5) . .
C45 C40 C41 121.1(5) . .
N8 C40 C41 131.2(5) . .
C42 C41 C40 117.0(6) . .
C42 C41 H41 121.5 . .
C40 C41 H41 121.5 . .
C41 C42 C43 122.5(6) . .
C41 C42 H42 118.7 . .
C43 C42 H42 118.7 . .
C44 C43 C42 121.5(6) . .
C44 C43 H43 119.3 . .
C42 C43 H43 119.3 . .
C43 C44 C45 117.0(6) . .
C43 C44 H44 121.5 . .
C45 C44 H44 121.5 . .
C40 C45 N7 107.0(5) . .
C40 C45 C44 120.9(5) . .
N7 C45 C44 132.0(5) . .
N7 C46 C48 111.0(4) . .
N7 C46 H46A 109.4 . .
C48 C46 H46A 109.4 . .
N7 C46 H46B 109.4 . .
C48 C46 H46B 109.4 . .
H46A C46 H46B 108.0 . .
N6 C47 C48 113.5(5) . .
N6 C47 H47A 108.9 . .
C48 C47 H47A 108.9 . .
N6 C47 H47B 108.9 . .
C48 C47 H47B 108.9 . .
H47A C47 H47B 107.7 . .
C46 C48 C47 112.6(5) . .
C46 C48 H48A 109.1 . .
C47 C48 H48A 109.1 . .
C46 C48 H48B 109.1 . .
C47 C48 H48B 109.1 . .
H48A C48 H48B 107.8 . .
C50 C49 H49A 109.5 . .
C50 C49 H49B 109.5 . .
H49A C49 H49B 109.5 . .
C50 C49 H49C 109.5 . .
H49A C49 H49C 109.5 . .
H49B C49 H49C 109.5 . .
N5 C50 N6 110.1(5) . .
N5 C50 C49 124.6(5) . .
N6 C50 C49 125.3(5) . .
C52 C51 N5 130.8(5) . .
C52 C51 C56 121.1(5) . .
N5 C51 C56 108.1(5) . .
C51 C52 C53 116.9(6) . .
C51 C52 H52 121.6 . .
C53 C52 H52 121.6 . .
C52 C53 C54 121.4(7) . .
C52 C53 H53 119.3 . .
C54 C53 H53 119.3 . .
C55 C54 C53 122.1(6) . .
C55 C54 H54 118.9 . .
C53 C54 H54 118.9 . .
C54 C55 C56 116.4(6) . .
C54 C55 H55 121.8 . .
C56 C55 H55 121.8 . .
N6 C56 C51 106.0(5) . .
N6 C56 C55 132.0(6) . .
C51 C56 C55 122.0(6) . .

loop_
_geom_bond_atom_site_label_1
_geom_bond_atom_site_label_2
_geom_bond_distance
_geom_bond_site_symmetry_2
Zn1 O4 1.928(3) .
Zn1 O12 1.966(3) .
Zn1 O5 1.993(4) 2_675
Zn1 N4 1.997(4) .
Zn2 O6 1.934(3) .
Zn2 O9 1.967(4) 1_556
Zn2 O11 1.991(4) 2_675
Zn2 N5 1.993(4) .
Zn3 O1 1.929(4) .
Zn3 O7 1.940(4) 2_665
Zn3 N1 1.997(4) 1_655
Zn3 N8 2.008(4) 2_766
O1 C28 1.258(6) .
O2 C28 1.220(6) .
O3 C20 1.232(7) .
O4 C20 1.272(6) .
O5 C24 1.245(6) .
O5 Zn1 1.993(4) 2_675
O6 C24 1.268(6) .
O7 C29 1.282(6) .
O7 Zn3 1.940(4) 2_665
O8 C29 1.208(6) .
O9 C36 1.273(7) .
O9 Zn2 1.967(4) 1_554
O10 C36 1.218(7) .
O11 C37 1.239(6) .
O11 Zn2 1.991(4) 2_675
O12 C37 1.260(6) .
N1 C18 1.342(7) .
N1 C17 1.388(7) .
N1 Zn3 1.997(4) 1_455
N2 C18 1.354(7) .
N2 C14 1.386(7) .
N2 C11 1.477(7) .
N3 C2 1.333(7) .
N3 C8 1.388(7) .
N3 C9 1.475(7) .
N4 C2 1.326(6) .
N4 C3 1.381(6) .
N5 C50 1.336(7) .
N5 C51 1.392(6) .
N6 C50 1.356(7) .
N6 C56 1.382(7) .
N6 C47 1.466(7) .
N7 C39 1.349(7) .
N7 C45 1.386(7) .
N7 C46 1.464(7) .
N8 C39 1.321(6) .
N8 C40 1.397(7) .
N8 Zn3 2.008(4) 2_766
C1 C2 1.480(8) .
C1 H1A 0.9600 .
C1 H1B 0.9600 .
C1 H1C 0.9600 .
C3 C8 1.384(8) .
C3 C4 1.385(8) .
C4 C5 1.358(9) .
C4 H4 0.9300 .
C5 C6 1.424(12) .
C5 H5 0.9300 .
C6 C7 1.370(11) .
C6 H6 0.9300 .
C7 C8 1.401(8) .
C7 H7 0.9300 .
C9 C10 1.539(8) .
C9 H9A 0.9700 .
C9 H9B 0.9700 .
C10 C11 1.492(8) .
C10 H10A 0.9700 .
C10 H10B 0.9700 .
C11 H11A 0.9700 .
C11 H11B 0.9700 .
C12 C13 1.368(10) .
C12 C16 1.426(10) .
C12 H12 0.9300 .
C13 C14 1.371(8) .
C13 H13 0.9300 .
C14 C17 1.399(8) .
C15 C16 1.366(9) .
C15 C17 1.398(8) .
C15 H15 0.9300 .
C16 H16 0.9300 .
C18 C19 1.475(7) .
C19 H19A 0.9600 .
C19 H19B 0.9600 .
C19 H19C 0.9600 .
C20 C21 1.505(7) .
C21 C22 1.388(7) .
C21 C27 1.393(7) .
C22 C23 1.403(7) .
C22 H22 0.9300 .
C23 C25 1.382(7) .
C23 C24 1.497(6) .
C25 C26 1.400(7) .
C25 H25 0.9300 .
C26 C27 1.389(7) .
C26 C28 1.504(7) .
C27 H27 0.9300 .
C29 C31 1.535(7) .
C30 C31 1.390(7) .
C30 C35 1.398(7) .
C30 H30 0.9300 .
C31 C32 1.386(7) .
C32 C33 1.389(7) .
C32 H32 0.9300 .
C33 C34 1.409(7) .
C33 C37 1.489(6) .
C34 C35 1.385(7) .
C34 H34 0.9300 .
C35 C36 1.503(7) .
C38 C39 1.496(7) .
C38 H38A 0.9600 .
C38 H38B 0.9600 .
C38 H38C 0.9600 .
C40 C45 1.384(8) .
C40 C41 1.398(8) .
C41 C42 1.357(9) .
C41 H41 0.9300 .
C42 C43 1.385(10) .
C42 H42 0.9300 .
C43 C44 1.367(9) .
C43 H43 0.9300 .
C44 C45 1.406(8) .
C44 H44 0.9300 .
C46 C48 1.518(8) .
C46 H46A 0.9700 .
C46 H46B 0.9700 .
C47 C48 1.533(8) .
C47 H47A 0.9700 .
C47 H47B 0.9700 .
C48 H48A 0.9700 .
C48 H48B 0.9700 .
C49 C50 1.455(8) .
C49 H49A 0.9600 .
C49 H49B 0.9600 .
C49 H49C 0.9600 .
C51 C52 1.376(8) .
C51 C56 1.393(7) .
C52 C53 1.388(9) .
C52 H52 0.9300 .
C53 C54 1.401(10) .
C53 H53 0.9300 .
C54 C55 1.357(10) .
C54 H54 0.9300 .
C55 C56 1.398(8) .
C55 H55 0.9300 .

loop_
_geom_torsion_atom_site_label_1
_geom_torsion_atom_site_label_2
_geom_torsion_atom_site_label_3
_geom_torsion_atom_site_label_4
_geom_torsion
_geom_torsion_site_symmetry_1
O7 Zn3 O1 C28 -139.1(6) 2_665
N1 Zn3 O1 C28 -18.0(6) 1_655
N8 Zn3 O1 C28 99.9(6) 2_766
O12 Zn1 O4 C20 -79.1(4) .
O5 Zn1 O4 C20 163.9(3) 2_675
N4 Zn1 O4 C20 52.5(4) .
O9 Zn2 O6 C24 153.2(4) 1_556
O11 Zn2 O6 C24 51.9(5) 2_675
N5 Zn2 O6 C24 -69.6(5) .
O4 Zn1 O12 C37 -172.0(3) .
O5 Zn1 O12 C37 -65.5(4) 2_675
N4 Zn1 O12 C37 50.3(4) .
O4 Zn1 N4 C2 -106.4(4) .
O12 Zn1 N4 C2 24.4(5) .
O5 Zn1 N4 C2 145.6(4) 2_675
O4 Zn1 N4 C3 73.2(4) .
O12 Zn1 N4 C3 -156.0(4) .
O5 Zn1 N4 C3 -34.8(4) 2_675
O6 Zn2 N5 C50 -26.8(5) .
O9 Zn2 N5 C50 112.6(4) 1_556
O11 Zn2 N5 C50 -151.3(4) 2_675
O6 Zn2 N5 C51 166.7(4) .
O9 Zn2 N5 C51 -53.9(4) 1_556
O11 Zn2 N5 C51 42.2(4) 2_675
C3 N4 C2 N3 2.4(6) .
Zn1 N4 C2 N3 -177.9(3) .
C3 N4 C2 C1 -177.2(5) .
Zn1 N4 C2 C1 2.5(8) .
C8 N3 C2 N4 -2.1(6) .
C9 N3 C2 N4 -175.2(5) .
C8 N3 C2 C1 177.5(5) .
C9 N3 C2 C1 4.4(9) .
C2 N4 C3 C8 -1.7(6) .
Zn1 N4 C3 C8 178.6(4) .
C2 N4 C3 C4 174.7(6) .
Zn1 N4 C3 C4 -5.0(8) .
N4 C3 C4 C5 -175.6(6) .
C8 C3 C4 C5 0.3(10) .
C3 C4 C5 C6 -1.9(12) .
C4 C5 C6 C7 2.0(14) .
C5 C6 C7 C8 -0.2(12) .
N4 C3 C8 N3 0.5(6) .
C4 C3 C8 N3 -176.3(5) .
N4 C3 C8 C7 178.2(5) .
C4 C3 C8 C7 1.4(9) .
C2 N3 C8 C3 1.0(6) .
C9 N3 C8 C3 174.2(5) .
C2 N3 C8 C7 -176.5(6) .
C9 N3 C8 C7 -3.3(10) .
C6 C7 C8 C3 -1.4(10) .
C6 C7 C8 N3 175.7(7) .
C2 N3 C9 C10 82.3(7) .
C8 N3 C9 C10 -89.6(7) .
N3 C9 C10 C11 78.3(6) .
C18 N2 C11 C10 -92.5(7) .
C14 N2 C11 C10 89.5(7) .
C9 C10 C11 N2 -163.5(5) .
C16 C12 C13 C14 -0.9(13) .
C12 C13 C14 N2 178.3(7) .
C12 C13 C14 C17 -0.4(11) .
C18 N2 C14 C13 179.4(7) .
C11 N2 C14 C13 -2.3(11) .
C18 N2 C14 C17 -1.7(6) .
C11 N2 C14 C17 176.6(5) .
C17 C15 C16 C12 -3.6(12) .
C13 C12 C16 C15 3.0(13) .
C18 N1 C17 C15 -179.6(6) .
Zn3 N1 C17 C15 8.6(9) 1_455
C18 N1 C17 C14 0.2(6) .
Zn3 N1 C17 C14 -171.6(4) 1_455
C16 C15 C17 N1 -177.9(7) .
C16 C15 C17 C14 2.3(10) .
C13 C14 C17 N1 179.9(6) .
N2 C14 C17 N1 0.9(7) .
C13 C14 C17 C15 -0.2(10) .
N2 C14 C17 C15 -179.3(5) .
C17 N1 C18 N2 -1.3(6) .
Zn3 N1 C18 N2 169.6(4) 1_455
C17 N1 C18 C19 -179.0(5) .
Zn3 N1 C18 C19 -8.2(8) 1_455
C14 N2 C18 N1 1.9(6) .
C11 N2 C18 N1 -176.3(5) .
C14 N2 C18 C19 179.7(5) .
C11 N2 C18 C19 1.5(9) .
Zn1 O4 C20 O3 5.2(7) .
Zn1 O4 C20 C21 -173.0(3) .
O3 C20 C21 C22 174.9(5) .
O4 C20 C21 C22 -6.9(7) .
O3 C20 C21 C27 -7.5(8) .
O4 C20 C21 C27 170.7(5) .
C27 C21 C22 C23 -3.6(7) .
C20 C21 C22 C23 174.1(4) .
C21 C22 C23 C25 2.5(7) .
C21 C22 C23 C24 -171.9(4) .
Zn1 O5 C24 O6 -43.2(11) 2_675
Zn1 O5 C24 C23 133.8(6) 2_675
Zn2 O6 C24 O5 -4.4(8) .
Zn2 O6 C24 C23 178.6(3) .
C25 C23 C24 O5 -179.5(5) .
C22 C23 C24 O5 -5.2(7) .
C25 C23 C24 O6 -2.3(7) .
C22 C23 C24 O6 172.0(4) .
C22 C23 C25 C26 0.5(7) .
C24 C23 C25 C26 174.8(4) .
C23 C25 C26 C27 -2.3(7) .
C23 C25 C26 C28 -179.6(5) .
C25 C26 C27 C21 1.1(7) .
C28 C26 C27 C21 178.4(5) .
C22 C21 C27 C26 1.8(7) .
C20 C21 C27 C26 -175.8(5) .
Zn3 O1 C28 O2 -151.3(6) .
Zn3 O1 C28 C26 29.1(9) .
C27 C26 C28 O2 -134.1(6) .
C25 C26 C28 O2 43.2(8) .
C27 C26 C28 O1 45.6(8) .
C25 C26 C28 O1 -137.2(5) .
Zn3 O7 C29 O8 122.1(6) 2_665
Zn3 O7 C29 C31 -61.4(7) 2_665
C35 C30 C31 C32 -1.3(8) .
C35 C30 C31 C29 -177.5(5) .
O8 C29 C31 C32 -19.8(8) .
O7 C29 C31 C32 163.3(5) .
O8 C29 C31 C30 156.4(5) .
O7 C29 C31 C30 -20.4(7) .
C30 C31 C32 C33 1.5(8) .
C29 C31 C32 C33 177.8(4) .
C31 C32 C33 C34 0.1(7) .
C31 C32 C33 C37 179.4(5) .
C32 C33 C34 C35 -1.9(7) .
C37 C33 C34 C35 178.8(4) .
C33 C34 C35 C30 2.2(7) .
C33 C34 C35 C36 -173.3(5) .
C31 C30 C35 C34 -0.5(8) .
C31 C30 C35 C36 175.0(5) .
Zn2 O9 C36 O10 -10.3(7) 1_554
Zn2 O9 C36 C35 168.9(4) 1_554
C34 C35 C36 O10 169.9(5) .
C30 C35 C36 O10 -5.5(8) .
C34 C35 C36 O9 -9.3(8) .
C30 C35 C36 O9 175.3(5) .
Zn2 O11 C37 O12 20.4(14) 2_675
Zn2 O11 C37 C33 -161.8(8) 2_675
Zn1 O12 C37 O11 26.1(7) .
Zn1 O12 C37 C33 -151.7(3) .
C32 C33 C37 O11 -163.9(5) .
C34 C33 C37 O11 15.4(7) .
C32 C33 C37 O12 14.0(7) .
C34 C33 C37 O12 -166.7(4) .
C40 N8 C39 N7 0.0(6) .
Zn3 N8 C39 N7 171.9(3) 2_766
C40 N8 C39 C38 -178.8(5) .
Zn3 N8 C39 C38 -6.9(8) 2_766
C45 N7 C39 N8 -0.4(6) .
C46 N7 C39 N8 175.9(5) .
C45 N7 C39 C38 178.4(5) .
C46 N7 C39 C38 -5.2(8) .
C39 N8 C40 C45 0.4(6) .
Zn3 N8 C40 C45 -172.3(3) 2_766
C39 N8 C40 C41 178.5(6) .
Zn3 N8 C40 C41 5.8(8) 2_766
C45 C40 C41 C42 -1.0(9) .
N8 C40 C41 C42 -178.9(6) .
C40 C41 C42 C43 2.8(10) .
C41 C42 C43 C44 -2.8(11) .
C42 C43 C44 C45 0.8(10) .
N8 C40 C45 N7 -0.7(6) .
C41 C40 C45 N7 -179.0(5) .
N8 C40 C45 C44 177.5(5) .
C41 C40 C45 C44 -0.9(9) .
C39 N7 C45 C40 0.7(6) .
C46 N7 C45 C40 -175.8(5) .
C39 N7 C45 C44 -177.2(6) .
C46 N7 C45 C44 6.3(9) .
C43 C44 C45 C40 1.0(9) .
C43 C44 C45 N7 178.6(6) .
C39 N7 C46 C48 -80.1(7) .
C45 N7 C46 C48 95.6(6) .
C50 N6 C47 C48 -103.1(7) .
C56 N6 C47 C48 76.6(7) .
N7 C46 C48 C47 -176.0(5) .
N6 C47 C48 C46 79.0(7) .
C51 N5 C50 N6 -0.1(6) .
Zn2 N5 C50 N6 -168.2(3) .
C51 N5 C50 C49 -178.2(5) .
Zn2 N5 C50 C49 13.7(8) .
C56 N6 C50 N5 -0.1(6) .
C47 N6 C50 N5 179.6(5) .
C56 N6 C50 C49 178.0(6) .
C47 N6 C50 C49 -2.3(9) .
C50 N5 C51 C52 -179.1(6) .
Zn2 N5 C51 C52 -10.0(8) .
C50 N5 C51 C56 0.3(6) .
Zn2 N5 C51 C56 169.3(3) .
N5 C51 C52 C53 -178.4(6) .
C56 C51 C52 C53 2.4(9) .
C51 C52 C53 C54 -1.8(11) .
C52 C53 C54 C55 0.5(12) .
C53 C54 C55 C56 0.3(11) .
C50 N6 C56 C51 0.3(6) .
C47 N6 C56 C51 -179.4(5) .
C50 N6 C56 C55 -178.8(6) .
C47 N6 C56 C55 1.5(10) .
C52 C51 C56 N6 179.1(5) .
N5 C51 C56 N6 -0.3(6) .
C52 C51 C56 C55 -1.7(9) .
N5 C51 C56 C55 178.9(5) .
C54 C55 C56 N6 179.3(6) .
C54 C55 C56 C51 0.3(9) .
